data_7105345
loop_
_publ_author_name
'Reeds, Jonathan P'
'Whitwood, Adrian C'
'Healy, Mark P'
'Fairlamb, Ian J S'

_publ_section_title
;
 Remarkable anion effects uncovered in the development of a
 Au(III)-catalyzed tandem nucleophilic substitution-1,5-enyne
 cycloisomerization process.
;
_journal_issue 12
_journal_name_full 'Chemical communications (Cambridge, England)'
_journal_page_first 2046
_journal_page_last 2048
_journal_paper_doi 10.1039/b925919h
_journal_volume 46
_journal_year 2010
_chemical_formula_moiety 'C17 H24 Au Br2 F4 N3 O2'
_chemical_formula_sum 'C17 H24 Au Br2 F4 N3 O2'
_chemical_formula_weight 735.18
_chemical_name_systematic
;
?
;
_space_group_IT_number 61
_symmetry_cell_setting orthorhombic
_symmetry_space_group_name_Hall '-P 2ac 2ab'
_symmetry_space_group_name_H-M 'P b c a'
_atom_sites_solution_hydrogens geom
_atom_sites_solution_primary direct
_atom_sites_solution_secondary difmap
_audit_creation_method SHELXL-97
_cell_angle_alpha 90.00
_cell_angle_beta 90.00
_cell_angle_gamma 90.00
_cell_formula_units_Z 8
_cell_length_a 13.5158(18)
_cell_length_b 18.242(2)
_cell_length_c 18.874(2)
_cell_measurement_reflns_used 8171
_cell_measurement_temperature 110(2)
_cell_measurement_theta_max 29.99
_cell_measurement_theta_min 2.16
_cell_volume 4653.5(9)
_computing_cell_refinement 'Bruker SMART'
_computing_data_collection 'Bruker SMART'
_computing_data_reduction 'Bruker SAINT'
_computing_molecular_graphics 'Bruker SHELXTL'
_computing_publication_material 'Bruker SHELXTL'
_computing_structure_refinement 'SHELXL-97 (Sheldrick, 1997)'
_computing_structure_solution 'SHELXS-97 (Sheldrick, 1997)'
_diffrn_ambient_temperature 110(2)
_diffrn_measured_fraction_theta_full 0.994
_diffrn_measured_fraction_theta_max 0.994
_diffrn_measurement_device_type 'CCD area detector'
_diffrn_measurement_method 'phi and omega scans'
_diffrn_radiation_monochromator graphite
_diffrn_radiation_source 'fine-focus sealed tube'
_diffrn_radiation_type MoK\a
_diffrn_radiation_wavelength 0.71073
_diffrn_reflns_av_R_equivalents 0.0403
_diffrn_reflns_av_sigmaI/netI 0.0210
_diffrn_reflns_limit_h_max 18
_diffrn_reflns_limit_h_min -19
_diffrn_reflns_limit_k_max 25
_diffrn_reflns_limit_k_min -25
_diffrn_reflns_limit_l_max 26
_diffrn_reflns_limit_l_min -26
_diffrn_reflns_number 66257
_diffrn_reflns_theta_full 30.06
_diffrn_reflns_theta_max 30.06
_diffrn_reflns_theta_min 2.16
_exptl_absorpt_coefficient_mu 9.806
_exptl_absorpt_correction_T_max 0.279
_exptl_absorpt_correction_T_min 0.058
_exptl_absorpt_correction_type multi-scan
_exptl_absorpt_process_details 'SADABS v2.10; (Sheldrick)'
_exptl_crystal_colour yellow
_exptl_crystal_density_diffrn 2.099
_exptl_crystal_density_method 'not measured'
_exptl_crystal_description shard
_exptl_crystal_F_000 2784
_exptl_crystal_size_max 0.44
_exptl_crystal_size_mid 0.33
_exptl_crystal_size_min 0.13
_refine_diff_density_max 1.345
_refine_diff_density_min -1.236
_refine_diff_density_rms 0.181
_refine_ls_extinction_method none
_refine_ls_goodness_of_fit_ref 1.439
_refine_ls_hydrogen_treatment constr
_refine_ls_matrix_type full
_refine_ls_number_parameters 332
_refine_ls_number_reflns 6784
_refine_ls_number_restraints 91
_refine_ls_restrained_S_all 1.436
_refine_ls_R_factor_all 0.0502
_refine_ls_R_factor_gt 0.0430
_refine_ls_shift/su_max 0.001
_refine_ls_shift/su_mean 0.000
_refine_ls_structure_factor_coef Fsqd
_refine_ls_weighting_details 'calc w=1/[\s^2^(Fo^2^)+(0.0000P)^2^+56.3101P] where P=(Fo^2^+2Fc^2^)/3'
_refine_ls_weighting_scheme calc
_refine_ls_wR_factor_gt 0.0989
_refine_ls_wR_factor_ref 0.1011
_reflns_number_gt 5982
_reflns_number_total 6784
_reflns_threshold_expression >2sigma(I)
_cod_data_source_file b925919h.txt
_cod_data_source_block ijf0917m
_cod_depositor_comments
;
The following automatic conversions were performed:
'_symmetry_cell_setting' value 'Orthorhombic' changed to 'orthorhombic'
according to '/home/saulius/struct/CIF-dictionaries/cif_core.dic'
dictionary named 'cif_core.dic' version 2.4.1 from 2010-06-29.

Automatic conversion script
Id: cif_fix_enum 1527 2010-12-29 10:47:43Z saulius 
;
_cod_original_cell_volume 4653.7(10)
_cod_original_sg_symbol_H-M Pbca
_cod_database_code 7105345

loop_
_symmetry_equiv_pos_as_xyz
'x, y, z'
'-x+1/2, -y, z+1/2'
'-x, y+1/2, -z+1/2'
'x+1/2, -y+1/2, -z'
'-x, -y, -z'
'x-1/2, y, -z-1/2'
'x, -y-1/2, z-1/2'
'-x-1/2, y-1/2, z'

loop_
_atom_site_label
_atom_site_type_symbol
_atom_site_fract_x
_atom_site_fract_y
_atom_site_fract_z
_atom_site_U_iso_or_equiv
_atom_site_adp_type
_atom_site_occupancy
_atom_site_symmetry_multiplicity
_atom_site_calc_flag
_atom_site_refinement_flags
_atom_site_disorder_assembly
_atom_site_disorder_group
Au1 Au 0.929593(18) 0.156370(12) 0.814862(12) 0.01759(6) Uani 1 1 d . . .
Br1 Br 1.09033(5) 0.09859(4) 0.80798(4) 0.03128(16) Uani 1 1 d . . .
Br2 Br 0.76782(5) 0.21318(4) 0.82107(5) 0.03303(17) Uani 1 1 d . . .
C1 C 0.8563(5) 0.0168(4) 0.8857(4) 0.0250(14) Uani 1 1 d D . .
C4 C 0.8924(9) 0.1086(4) 0.9646(4) 0.048(3) Uani 1 1 d D . .
C5 C 0.9712(5) 0.2251(3) 0.7378(3) 0.0186(12) Uani 1 1 d . . .
C6 C 1.0403(5) 0.3353(4) 0.8113(4) 0.0253(14) Uani 1 1 d . . .
C7 C 1.0168(9) 0.2967(5) 0.8796(5) 0.055(3) Uani 1 1 d . . .
H7A H 0.9457 0.2864 0.8818 0.082 Uiso 1 1 calc R . .
H7B H 1.0356 0.3280 0.9196 0.082 Uiso 1 1 calc R . .
H7C H 1.0538 0.2505 0.8819 0.082 Uiso 1 1 calc R . .
C8 C 0.9862(7) 0.4106(4) 0.8038(6) 0.048(2) Uani 1 1 d . . .
H8A H 0.9989 0.4398 0.8471 0.057 Uiso 1 1 calc R . .
H8B H 1.0155 0.4375 0.7633 0.057 Uiso 1 1 calc R . .
C9 C 0.8766(8) 0.4057(6) 0.7928(9) 0.076(4) Uani 1 1 d . . .
H9A H 0.8630 0.3809 0.7478 0.115 Uiso 1 1 calc R . .
H9B H 0.8483 0.4551 0.7918 0.115 Uiso 1 1 calc R . .
H9C H 0.8469 0.3778 0.8317 0.115 Uiso 1 1 calc R . .
C10 C 1.1502(7) 0.3510(5) 0.8081(5) 0.043(2) Uani 1 1 d . . .
H10A H 1.1870 0.3048 0.8112 0.065 Uiso 1 1 calc R . .
H10B H 1.1688 0.3827 0.8478 0.065 Uiso 1 1 calc R . .
H10C H 1.1660 0.3755 0.7633 0.065 Uiso 1 1 calc R . .
C11 C 1.0382(6) 0.3196(4) 0.6807(4) 0.0313(16) Uani 1 1 d . . .
H11 H 1.0695 0.3652 0.6717 0.038 Uiso 1 1 calc R . .
C12 C 1.0083(7) 0.2709(4) 0.6316(4) 0.0348(18) Uani 1 1 d . . .
H12 H 1.0151 0.2758 0.5817 0.042 Uiso 1 1 calc R . .
C13 C 0.9339(7) 0.1446(4) 0.6252(4) 0.0344(18) Uani 1 1 d . . .
C14 C 0.8719(5) 0.0920(4) 0.6710(4) 0.0244(13) Uani 1 1 d . . .
H14A H 0.8179 0.1192 0.6936 0.037 Uiso 1 1 calc R . .
H14B H 0.9141 0.0700 0.7076 0.037 Uiso 1 1 calc R . .
H14C H 0.8443 0.0532 0.6410 0.037 Uiso 1 1 calc R . .
C15 C 1.0341(8) 0.1048(5) 0.6014(6) 0.050(2) Uani 1 1 d . . .
H15A H 1.0183 0.0631 0.5706 0.074 Uiso 1 1 calc R . .
H15B H 1.0695 0.0873 0.6434 0.074 Uiso 1 1 calc R . .
H15C H 1.0759 0.1396 0.5755 0.074 Uiso 1 1 calc R . .
C16 C 0.8837(9) 0.1689(5) 0.5594(5) 0.051(3) Uani 1 1 d . . .
H16A H 0.8668 0.1252 0.5306 0.062 Uiso 1 1 calc R . .
H16B H 0.9300 0.1994 0.5314 0.062 Uiso 1 1 calc R . .
C17 C 0.7909(8) 0.2121(7) 0.5734(6) 0.059(3) Uani 1 1 d . . .
H17A H 0.7465 0.1835 0.6037 0.089 Uiso 1 1 calc R . .
H17B H 0.7579 0.2230 0.5284 0.089 Uiso 1 1 calc R . .
H17C H 0.8081 0.2581 0.5973 0.089 Uiso 1 1 calc R . .
C2A C 0.8160(11) -0.0134(8) 0.9569(6) 0.042(4) Uani 0.69(3) 1 d PDU A 1
C3A C 0.8613(11) 0.0435(7) 1.0125(7) 0.044(4) Uani 0.69(3) 1 d PDU A 1
C2B C 0.845(2) -0.0184(13) 0.9600(8) 0.031(8) Uani 0.31(3) 1 d PDU A 2
C3B C 0.8258(16) 0.0537(12) 1.0056(13) 0.040(9) Uani 0.31(3) 1 d PDU A 2
F1A F 0.7176(11) -0.0241(8) 0.9517(10) 0.073(4) Uani 0.69(3) 1 d PDU A 1
F2A F 0.8574(15) -0.0793(6) 0.9694(7) 0.060(4) Uani 0.69(3) 1 d PDU A 1
F3A F 0.7865(16) 0.0682(7) 1.0534(7) 0.075(5) Uani 0.69(3) 1 d PDU A 1
F4A F 0.9351(15) 0.0216(7) 1.0559(6) 0.070(4) Uani 0.69(3) 1 d PDU A 1
F1B F 0.752(3) -0.041(2) 0.9701(19) 0.070(10) Uani 0.31(3) 1 d PDU A 2
F2B F 0.909(3) -0.0724(17) 0.9775(17) 0.060(8) Uani 0.31(3) 1 d PDU A 2
F3B F 0.734(2) 0.0676(17) 1.0301(17) 0.066(8) Uani 0.31(3) 1 d PDU A 2
F4B F 0.878(3) 0.0298(18) 1.0620(13) 0.067(9) Uani 0.31(3) 1 d PDU A 2
N1 N 0.8889(5) 0.0871(3) 0.8951(3) 0.0269(13) Uani 1 1 d . A .
N2 N 1.0151(4) 0.2911(3) 0.7463(3) 0.0221(11) Uani 1 1 d . . .
N3 N 0.9656(5) 0.2120(3) 0.6675(3) 0.0243(12) Uani 1 1 d . . .
O1 O 0.8511(5) -0.0163(3) 0.8310(3) 0.0343(13) Uani 1 1 d . A .
O2A O 0.9330(18) 0.1665(14) 0.9868(13) 0.049(5) Uani 0.69(3) 1 d P A 1
O2B O 0.893(3) 0.165(4) 0.987(3) 0.046(10) Uani 0.31(3) 1 d P A 2

loop_
_atom_site_aniso_label
_atom_site_aniso_U_11
_atom_site_aniso_U_22
_atom_site_aniso_U_33
_atom_site_aniso_U_23
_atom_site_aniso_U_13
_atom_site_aniso_U_12
Au1 0.02321(11) 0.01449(10) 0.01507(10) -0.00046(8) -0.00048(9) -0.00100(9)
Br1 0.0219(3) 0.0332(4) 0.0388(4) 0.0092(3) -0.0010(3) 0.0048(3)
Br2 0.0244(3) 0.0233(3) 0.0514(5) 0.0033(3) 0.0080(3) 0.0029(3)
C1 0.029(4) 0.019(3) 0.027(3) 0.005(3) 0.012(3) -0.001(3)
C4 0.102(9) 0.027(4) 0.016(3) 0.000(3) 0.007(4) 0.006(5)
C5 0.023(3) 0.015(3) 0.018(3) 0.000(2) 0.000(2) 0.000(2)
C6 0.028(3) 0.019(3) 0.029(3) -0.011(3) 0.001(3) -0.003(3)
C7 0.095(8) 0.046(5) 0.023(4) -0.015(4) 0.009(5) -0.040(6)
C8 0.055(6) 0.024(4) 0.064(6) -0.012(4) 0.024(5) -0.014(4)
C9 0.043(6) 0.031(5) 0.155(14) -0.010(7) 0.024(7) 0.007(4)
C10 0.049(5) 0.044(5) 0.037(4) 0.001(4) -0.013(4) -0.022(4)
C11 0.048(4) 0.016(3) 0.030(4) 0.002(3) 0.002(3) -0.010(3)
C12 0.058(5) 0.023(3) 0.023(3) 0.005(3) 0.000(3) -0.013(3)
C13 0.059(5) 0.022(3) 0.022(3) -0.002(3) -0.007(4) -0.013(3)
C14 0.022(3) 0.020(3) 0.031(4) -0.002(3) 0.002(3) -0.007(3)
C15 0.064(6) 0.034(4) 0.051(6) -0.014(4) 0.006(5) -0.005(4)
C16 0.084(8) 0.037(5) 0.034(5) 0.002(4) -0.015(5) -0.018(5)
C17 0.045(6) 0.069(7) 0.064(7) -0.009(6) -0.003(5) 0.003(5)
C2A 0.050(10) 0.032(7) 0.044(8) 0.015(6) 0.030(6) 0.015(7)
C3A 0.074(11) 0.034(6) 0.025(7) 0.012(5) 0.018(7) 0.021(7)
C2B 0.028(13) 0.024(12) 0.041(14) 0.006(10) 0.018(10) 0.002(10)
C3B 0.054(16) 0.040(14) 0.026(13) 0.015(10) 0.007(12) 0.019(12)
F1A 0.067(8) 0.071(7) 0.083(9) 0.031(6) 0.043(7) -0.005(6)
F2A 0.096(10) 0.032(4) 0.051(6) 0.022(4) 0.014(7) 0.012(6)
F3A 0.105(12) 0.070(7) 0.050(7) -0.005(5) 0.051(7) 0.008(8)
F4A 0.101(11) 0.066(6) 0.043(5) 0.030(5) -0.002(6) 0.012(7)
F1B 0.062(15) 0.078(16) 0.069(14) 0.024(12) 0.021(12) -0.039(13)
F2B 0.076(16) 0.050(12) 0.054(12) 0.023(9) -0.001(12) 0.031(12)
F3B 0.069(14) 0.072(13) 0.057(14) -0.011(11) 0.027(11) -0.003(12)
F4B 0.077(16) 0.081(14) 0.044(11) 0.027(10) -0.017(12) 0.003(13)
N1 0.043(4) 0.018(3) 0.019(3) 0.001(2) 0.006(3) -0.002(3)
N2 0.028(3) 0.015(2) 0.023(3) -0.002(2) 0.001(2) -0.002(2)
N3 0.040(3) 0.015(2) 0.018(3) 0.000(2) -0.007(2) -0.006(2)
O1 0.052(4) 0.019(2) 0.032(3) -0.003(2) 0.009(3) -0.006(2)
O2A 0.099(17) 0.029(6) 0.020(5) -0.007(4) -0.008(11) -0.010(11)
O2B 0.07(3) 0.043(16) 0.030(13) -0.014(11) 0.00(2) -0.01(2)

loop_
_atom_type_symbol
_atom_type_description
_atom_type_scat_dispersion_real
_atom_type_scat_dispersion_imag
_atom_type_scat_source
C C 0.0033 0.0016 'International Tables Vol C Tables 4.2.6.8 and 6.1.1.4'
H H 0.0000 0.0000 'International Tables Vol C Tables 4.2.6.8 and 6.1.1.4'
N N 0.0061 0.0033 'International Tables Vol C Tables 4.2.6.8 and 6.1.1.4'
O O 0.0106 0.0060 'International Tables Vol C Tables 4.2.6.8 and 6.1.1.4'
F F 0.0171 0.0103 'International Tables Vol C Tables 4.2.6.8 and 6.1.1.4'
Br Br -0.2901 2.4595 'International Tables Vol C Tables 4.2.6.8 and 6.1.1.4'
Au Au -2.0133 8.8022 'International Tables Vol C Tables 4.2.6.8 and 6.1.1.4'

loop_
_geom_angle_atom_site_label_1
_geom_angle_atom_site_label_2
_geom_angle_atom_site_label_3
_geom_angle
_geom_angle_site_symmetry_1
_geom_angle_site_symmetry_3
_geom_angle_publ_flag
C5 Au1 N1 178.9(3) . . ?
C5 Au1 Br1 88.96(19) . . ?
N1 Au1 Br1 90.69(19) . . ?
C5 Au1 Br2 91.17(19) . . ?
N1 Au1 Br2 89.19(19) . . ?
Br1 Au1 Br2 179.40(3) . . ?
O1 C1 N1 127.1(6) . . ?
O1 C1 C2B 124.5(12) . . ?
N1 C1 C2B 107.5(12) . . ?
O1 C1 C2A 123.2(8) . . ?
N1 C1 C2A 109.4(8) . . ?
C2B C1 C2A 15.3(10) . . ?
O2B C4 O2A 25(3) . . ?
O2B C4 N1 129(3) . . ?
O2A C4 N1 125.0(13) . . ?
O2B C4 C3A 120(3) . . ?
O2A C4 C3A 124.4(14) . . ?
N1 C4 C3A 109.2(8) . . ?
O2B C4 C3B 115(3) . . ?
O2A C4 C3B 128.8(16) . . ?
N1 C4 C3B 105.7(12) . . ?
C3A C4 C3B 19.7(8) . . ?
N3 C5 N2 107.4(5) . . ?
N3 C5 Au1 126.0(5) . . ?
N2 C5 Au1 126.5(5) . . ?
C7 C6 N2 113.5(6) . . ?
C7 C6 C10 109.2(8) . . ?
N2 C6 C10 106.9(6) . . ?
C7 C6 C8 113.0(7) . . ?
N2 C6 C8 107.0(7) . . ?
C10 C6 C8 106.8(6) . . ?
C6 C7 H7A 109.5 . . ?
C6 C7 H7B 109.5 . . ?
H7A C7 H7B 109.5 . . ?
C6 C7 H7C 109.5 . . ?
H7A C7 H7C 109.5 . . ?
H7B C7 H7C 109.5 . . ?
C9 C8 C6 114.9(7) . . ?
C9 C8 H8A 108.5 . . ?
C6 C8 H8A 108.5 . . ?
C9 C8 H8B 108.5 . . ?
C6 C8 H8B 108.5 . . ?
H8A C8 H8B 107.5 . . ?
C8 C9 H9A 109.5 . . ?
C8 C9 H9B 109.5 . . ?
H9A C9 H9B 109.5 . . ?
C8 C9 H9C 109.5 . . ?
H9A C9 H9C 109.5 . . ?
H9B C9 H9C 109.5 . . ?
C6 C10 H10A 109.5 . . ?
C6 C10 H10B 109.5 . . ?
H10A C10 H10B 109.5 . . ?
C6 C10 H10C 109.5 . . ?
H10A C10 H10C 109.5 . . ?
H10B C10 H10C 109.5 . . ?
C12 C11 N2 107.6(6) . . ?
C12 C11 H11 126.2 . . ?
N2 C11 H11 126.2 . . ?
C11 C12 N3 107.3(7) . . ?
C11 C12 H12 126.3 . . ?
N3 C12 H12 126.3 . . ?
C16 C13 N3 109.0(6) . . ?
C16 C13 C14 114.1(8) . . ?
N3 C13 C14 111.2(6) . . ?
C16 C13 C15 106.7(8) . . ?
N3 C13 C15 105.9(7) . . ?
C14 C13 C15 109.6(7) . . ?
C13 C14 H14A 109.5 . . ?
C13 C14 H14B 109.5 . . ?
H14A C14 H14B 109.5 . . ?
C13 C14 H14C 109.5 . . ?
H14A C14 H14C 109.5 . . ?
H14B C14 H14C 109.5 . . ?
C13 C15 H15A 109.5 . . ?
C13 C15 H15B 109.5 . . ?
H15A C15 H15B 109.5 . . ?
C13 C15 H15C 109.5 . . ?
H15A C15 H15C 109.5 . . ?
H15B C15 H15C 109.5 . . ?
C13 C16 C17 113.0(9) . . ?
C13 C16 H16A 109.0 . . ?
C17 C16 H16A 109.0 . . ?
C13 C16 H16B 109.0 . . ?
C17 C16 H16B 109.0 . . ?
H16A C16 H16B 107.8 . . ?
C16 C17 H17A 109.5 . . ?
C16 C17 H17B 109.5 . . ?
H17A C17 H17B 109.5 . . ?
C16 C17 H17C 109.5 . . ?
H17A C17 H17C 109.5 . . ?
H17B C17 H17C 109.5 . . ?
F1A C2A F2A 107.0(13) . . ?
F1A C2A C1 109.5(10) . . ?
F2A C2A C1 108.8(10) . . ?
F1A C2A C3A 121.4(15) . . ?
F2A C2A C3A 107.8(11) . . ?
C1 C2A C3A 101.8(9) . . ?
F3A C3A F4A 107.8(11) . . ?
F3A C3A C4 106.3(10) . . ?
F4A C3A C4 112.4(10) . . ?
F3A C3A C2A 107.7(10) . . ?
F4A C3A C2A 119.2(12) . . ?
C4 C3A C2A 102.6(9) . . ?
F2B C2B F1B 110(2) . . ?
F2B C2B C1 117.7(19) . . ?
F1B C2B C1 110.2(18) . . ?
F2B C2B C3B 125(2) . . ?
F1B C2B C3B 91(2) . . ?
C1 C2B C3B 99.4(13) . . ?
F4B C3B F3B 106(2) . . ?
F4B C3B C4 107.3(18) . . ?
F3B C3B C4 126(2) . . ?
F4B C3B C2B 94.1(19) . . ?
F3B C3B C2B 119.6(19) . . ?
C4 C3B C2B 99.6(15) . . ?
C1 N1 C4 113.9(6) . . ?
C1 N1 Au1 124.7(5) . . ?
C4 N1 Au1 121.4(5) . . ?
C5 N2 C11 109.1(6) . . ?
C5 N2 C6 132.3(6) . . ?
C11 N2 C6 118.6(5) . . ?
C5 N3 C12 108.6(6) . . ?
C5 N3 C13 132.2(6) . . ?
C12 N3 C13 118.8(6) . . ?

loop_
_geom_bond_atom_site_label_1
_geom_bond_atom_site_label_2
_geom_bond_distance
_geom_bond_site_symmetry_2
_geom_bond_publ_flag
Au1 C5 2.001(6) . ?
Au1 N1 2.048(6) . ?
Au1 Br1 2.4182(8) . ?
Au1 Br2 2.4225(8) . ?
C1 O1 1.198(9) . ?
C1 N1 1.367(9) . ?
C1 C2B 1.550(11) . ?
C1 C2A 1.552(10) . ?
C4 O2B 1.11(7) . ?
C4 O2A 1.26(3) . ?
C4 N1 1.371(10) . ?
C4 C3A 1.550(10) . ?
C4 C3B 1.553(12) . ?
C5 N3 1.350(8) . ?
C5 N2 1.353(8) . ?
C6 C7 1.504(11) . ?
C6 N2 1.506(9) . ?
C6 C10 1.514(11) . ?
C6 C8 1.562(11) . ?
C7 H7A 0.9800 . ?
C7 H7B 0.9800 . ?
C7 H7C 0.9800 . ?
C8 C9 1.499(15) . ?
C8 H8A 0.9900 . ?
C8 H8B 0.9900 . ?
C9 H9A 0.9800 . ?
C9 H9B 0.9800 . ?
C9 H9C 0.9800 . ?
C10 H10A 0.9800 . ?
C10 H10B 0.9800 . ?
C10 H10C 0.9800 . ?
C11 C12 1.344(10) . ?
C11 N2 1.379(9) . ?
C11 H11 0.9500 . ?
C12 N3 1.395(9) . ?
C12 H12 0.9500 . ?
C13 C16 1.483(12) . ?
C13 N3 1.528(9) . ?
C13 C14 1.540(10) . ?
C13 C15 1.602(14) . ?
C14 H14A 0.9800 . ?
C14 H14B 0.9800 . ?
C14 H14C 0.9800 . ?
C15 H15A 0.9800 . ?
C15 H15B 0.9800 . ?
C15 H15C 0.9800 . ?
C16 C17 1.505(15) . ?
C16 H16A 0.9900 . ?
C16 H16B 0.9900 . ?
C17 H17A 0.9800 . ?
C17 H17B 0.9800 . ?
C17 H17C 0.9800 . ?
C2A F1A 1.348(10) . ?
C2A F2A 1.348(10) . ?
C2A C3A 1.598(17) . ?
C3A F3A 1.349(10) . ?
C3A F4A 1.351(10) . ?
C2B F2B 1.345(11) . ?
C2B F1B 1.346(11) . ?
C2B C3B 1.593(18) . ?
C3B F4B 1.349(11) . ?
C3B F3B 1.349(11) . ?

loop_
_geom_torsion_atom_site_label_1
_geom_torsion_atom_site_label_2
_geom_torsion_atom_site_label_3
_geom_torsion_atom_site_label_4
_geom_torsion
_geom_torsion_site_symmetry_1
_geom_torsion_site_symmetry_2
_geom_torsion_site_symmetry_3
_geom_torsion_site_symmetry_4
_geom_torsion_publ_flag
Br1 Au1 C5 N3 85.1(6) . . . . ?
Br2 Au1 C5 N3 -94.3(6) . . . . ?
Br1 Au1 C5 N2 -90.8(6) . . . . ?
Br2 Au1 C5 N2 89.8(6) . . . . ?
C7 C6 C8 C9 -70.2(12) . . . . ?
N2 C6 C8 C9 55.5(11) . . . . ?
C10 C6 C8 C9 169.7(10) . . . . ?
N2 C11 C12 N3 0.4(10) . . . . ?
N3 C13 C16 C17 -62.1(10) . . . . ?
C14 C13 C16 C17 62.8(10) . . . . ?
C15 C13 C16 C17 -176.0(8) . . . . ?
O1 C1 C2A F1A -61.5(15) . . . . ?
N1 C1 C2A F1A 113.4(12) . . . . ?
C2B C1 C2A F1A -161(6) . . . . ?
O1 C1 C2A F2A 55.2(14) . . . . ?
N1 C1 C2A F2A -130.0(12) . . . . ?
C2B C1 C2A F2A -44(5) . . . . ?
O1 C1 C2A C3A 168.9(10) . . . . ?
N1 C1 C2A C3A -16.3(13) . . . . ?
C2B C1 C2A C3A 69(5) . . . . ?
O2B C4 C3A F3A 38(3) . . . . ?
O2A C4 C3A F3A 68(2) . . . . ?
N1 C4 C3A F3A -125.4(12) . . . . ?
C3B C4 C3A F3A -42(3) . . . . ?
O2B C4 C3A F4A -79(3) . . . . ?
O2A C4 C3A F4A -50(2) . . . . ?
N1 C4 C3A F4A 116.9(12) . . . . ?
C3B C4 C3A F4A -160(4) . . . . ?
O2B C4 C3A C2A 151(3) . . . . ?
O2A C4 C3A C2A -179.4(16) . . . . ?
N1 C4 C3A C2A -12.4(15) . . . . ?
C3B C4 C3A C2A 71(4) . . . . ?
F1A C2A C3A F3A 6.5(13) . . . . ?
F2A C2A C3A F3A -117.3(11) . . . . ?
C1 C2A C3A F3A 128.3(10) . . . . ?
F1A C2A C3A F4A 129.6(12) . . . . ?
F2A C2A C3A F4A 5.9(13) . . . . ?
C1 C2A C3A F4A -108.5(12) . . . . ?
F1A C2A C3A C4 -105.4(12) . . . . ?
F2A C2A C3A C4 130.8(11) . . . . ?
C1 C2A C3A C4 16.4(14) . . . . ?
O1 C1 C2B F2B 58(3) . . . . ?
N1 C1 C2B F2B -112(2) . . . . ?
C2A C1 C2B F2B 149(6) . . . . ?
O1 C1 C2B F1B -68(2) . . . . ?
N1 C1 C2B F1B 122(3) . . . . ?
C2A C1 C2B F1B 22(4) . . . . ?
O1 C1 C2B C3B -163.3(13) . . . . ?
N1 C1 C2B C3B 26.9(19) . . . . ?
C2A C1 C2B C3B -73(4) . . . . ?
O2B C4 C3B F4B -82(4) . . . . ?
O2A C4 C3B F4B -57(3) . . . . ?
N1 C4 C3B F4B 131(2) . . . . ?
C3A C4 C3B F4B 28(3) . . . . ?
O2B C4 C3B F3B 43(4) . . . . ?
O2A C4 C3B F3B 68(3) . . . . ?
N1 C4 C3B F3B -104(3) . . . . ?
C3A C4 C3B F3B 153(5) . . . . ?
O2B C4 C3B C2B -179(3) . . . . ?
O2A C4 C3B C2B -154.4(19) . . . . ?
N1 C4 C3B C2B 33.3(19) . . . . ?
C3A C4 C3B C2B -70(3) . . . . ?
F2B C2B C3B F4B -9(3) . . . . ?
F1B C2B C3B F4B 106(2) . . . . ?
C1 C2B C3B F4B -143(2) . . . . ?
F2B C2B C3B F3B -120(3) . . . . ?
F1B C2B C3B F3B -5(3) . . . . ?
C1 C2B C3B F3B 106(2) . . . . ?
F2B C2B C3B C4 99(3) . . . . ?
F1B C2B C3B C4 -145(2) . . . . ?
C1 C2B C3B C4 -35(2) . . . . ?
O1 C1 N1 C4 -176.0(9) . . . . ?
C2B C1 N1 C4 -6.5(13) . . . . ?
C2A C1 N1 C4 9.5(11) . . . . ?
O1 C1 N1 Au1 4.1(12) . . . . ?
C2B C1 N1 Au1 173.6(10) . . . . ?
C2A C1 N1 Au1 -170.5(7) . . . . ?
O2B C4 N1 C1 -159(3) . . . . ?
O2A C4 N1 C1 169.3(17) . . . . ?
C3A C4 N1 C1 2.3(12) . . . . ?
C3B C4 N1 C1 -18.0(14) . . . . ?
O2B C4 N1 Au1 21(3) . . . . ?
O2A C4 N1 Au1 -11(2) . . . . ?
C3A C4 N1 Au1 -177.7(7) . . . . ?
C3B C4 N1 Au1 161.9(10) . . . . ?
Br1 Au1 N1 C1 -80.7(6) . . . . ?
Br2 Au1 N1 C1 98.7(6) . . . . ?
Br1 Au1 N1 C4 99.4(8) . . . . ?
Br2 Au1 N1 C4 -81.2(8) . . . . ?
N3 C5 N2 C11 -0.5(8) . . . . ?
Au1 C5 N2 C11 176.0(5) . . . . ?
N3 C5 N2 C6 179.1(7) . . . . ?
Au1 C5 N2 C6 -4.4(11) . . . . ?
C12 C11 N2 C5 0.0(9) . . . . ?
C12 C11 N2 C6 -179.6(7) . . . . ?
C7 C6 N2 C5 3.7(11) . . . . ?
C10 C6 N2 C5 124.2(8) . . . . ?
C8 C6 N2 C5 -121.6(8) . . . . ?
C7 C6 N2 C11 -176.7(8) . . . . ?
C10 C6 N2 C11 -56.2(9) . . . . ?
C8 C6 N2 C11 58.0(8) . . . . ?
N2 C5 N3 C12 0.8(8) . . . . ?
Au1 C5 N3 C12 -175.7(6) . . . . ?
N2 C5 N3 C13 172.9(8) . . . . ?
Au1 C5 N3 C13 -3.6(12) . . . . ?
C11 C12 N3 C5 -0.8(10) . . . . ?
C11 C12 N3 C13 -174.1(7) . . . . ?
C16 C13 N3 C5 145.4(9) . . . . ?
C14 C13 N3 C5 18.8(12) . . . . ?
C15 C13 N3 C5 -100.1(9) . . . . ?
C16 C13 N3 C12 -43.1(11) . . . . ?
C14 C13 N3 C12 -169.7(7) . . . . ?
C15 C13 N3 C12 71.4(9) . . . . ?
